data_2004894
loop_
_publ_author_name
'Luger, P.'
'Weber, M.'
'Dung, N. X.'
'Tuyet, N. T. B.'

_publ_section_title
;
 Ethyl <i>p</i>-Methoxycinnamate from <i>Kaempferia galanga L</i>. in
 Vietnam
;
_journal_issue 5
_journal_name_full 'Acta Crystallographica Section C'
_journal_page_first 1255
_journal_page_last 1257
_journal_paper_doi 10.1107/S0108270195016027
_journal_volume 52
_journal_year 1996
_chemical_formula_moiety 'C12 H14 O3'
_chemical_formula_sum 'C12 H14 O3'
_chemical_formula_weight 206.24
_chemical_melting_point 49.5
_chemical_name_common 'ethyl p-methoxycinnamate'
_space_group_IT_number 14
_symmetry_cell_setting monoclinic
_symmetry_space_group_name_Hall '-P 2yab'
_symmetry_space_group_name_H-M 'P 1 21/a 1'
_audit_creation_method from_xtal_archive_file_using_CIFIO
_cell_angle_alpha 90.000(10)
_cell_angle_beta 96.160(10)
_cell_angle_gamma 90.000(9)
_cell_formula_units_Z 4
_cell_length_a 21.640(2)
_cell_length_b 7.8660(10)
_cell_length_c 6.720(10)
_cell_measurement_reflns_used 190
_cell_measurement_temperature 293
_cell_measurement_theta_max 35
_cell_measurement_theta_min 20
_cell_volume 1137.3(17)
_computing_cell_refinement 'Stoe software'
_computing_data_collection 'Stoe software'
_computing_data_reduction 'Xtal3.2 ADDREF SORTRF (Hall, Flack & Stewart, 1992)'
_computing_molecular_graphics 'Xtal3.2 ORTEP (Johnson, 1965) and SCHAKAL88 (Keller, 1988)'
_computing_publication_material 'Xtal3.2 BONDLA CIFIO'
_computing_structure_refinement 'Xtal3.2 CRYLSQ'
_computing_structure_solution 'SIR92 (Altomare et al., 1994)'
_diffrn_ambient_temperature 293
_diffrn_measurement_device 'Stoe four-circle MicroVAX-controlled'
_diffrn_measurement_method \w/2\q
_diffrn_radiation_source xray_tube
_diffrn_radiation_type 'Cu K\a radiation, Ni filtered'
_diffrn_radiation_wavelength 1.5418
_diffrn_reflns_av_R_equivalents .018
_diffrn_reflns_av_sigmaI/netI .034
_diffrn_reflns_limit_h_max 25
_diffrn_reflns_limit_h_min 0
_diffrn_reflns_limit_k_max 9
_diffrn_reflns_limit_k_min 0
_diffrn_reflns_limit_l_max 7
_diffrn_reflns_limit_l_min -7
_diffrn_reflns_number 2059
_diffrn_reflns_theta_max 63.96
_diffrn_reflns_theta_min 4.11
_diffrn_standards_decay_% 3
_diffrn_standards_interval_time 90
_diffrn_standards_number 3
_exptl_absorpt_coefficient_mu 0.713
_exptl_absorpt_correction_type none
_exptl_absorpt_process_details 'no correction'
_exptl_crystal_colour clear
_exptl_crystal_density_diffrn 1.205
_exptl_crystal_description plate
_exptl_crystal_F_000 440
_exptl_crystal_size_max 0.50
_exptl_crystal_size_mid 0.35
_exptl_crystal_size_min 0.25
_refine_diff_density_max .113
_refine_diff_density_min -.103
_refine_ls_abs_structure_details none
_refine_ls_extinction_coef 155E1(7)
_refine_ls_extinction_method Zachariasen
_refine_ls_goodness_of_fit_all .497
_refine_ls_goodness_of_fit_obs .418
_refine_ls_hydrogen_treatment refall
_refine_ls_matrix_type full
_refine_ls_number_constraints 0
_refine_ls_number_parameters 193
_refine_ls_number_reflns 1829
_refine_ls_number_restraints 0
_refine_ls_R_factor_all .053
_refine_ls_R_factor_obs .039
_refine_ls_shift/esd_max .577
_refine_ls_shift/esd_mean .134
_refine_ls_structure_factor_coef F
_refine_ls_weighting_scheme unit
_refine_ls_wR_factor_all .044
_refine_ls_wR_factor_obs .034
_reflns_number_observed 1642
_reflns_number_total 1883
_reflns_observed_criterion refl_observed_if_F_>_2\s(F)
_cod_data_source_file ka1167.cif
_cod_data_source_block DBT29
_cod_original_cell_volume 1137(2)
_cod_original_sg_symbol_H-M 'P 21/a'
_cod_database_code 2004894

loop_
_symmetry_equiv_pos_as_xyz
+x,+y,+z
1/2-x,1/2+y,-z
-x,-y,-z
1/2+x,1/2-y,+z

loop_
_atom_site_aniso_label
_atom_site_aniso_U_11
_atom_site_aniso_U_22
_atom_site_aniso_U_33
_atom_site_aniso_U_12
_atom_site_aniso_U_13
_atom_site_aniso_U_23
C1 .0480(10) .0600(10) .0590(10) -.0030(10) .0031(9) -.0010(10)
O1 .0491(9) .0990(10) .0710(10) .0009(9) -.0034(7) -.0160(10)
C2 .0560(10) .070(2) .0620(10) .0030(10) .0050(10) -.0150(10)
C3 .0520(10) .066(2) .0690(10) .0080(10) .0050(10) -.0110(10)
C4 .0510(10) .0540(10) .0560(10) .0000(10) .0040(9) -.0010(10)
C5 .0570(10) .066(2) .0560(10) .0000(10) .0070(10) -.0100(10)
C6 .0480(10) .072(2) .0660(10) .0040(10) .0100(10) -.0080(10)
C7 .0530(10) .0630(10) .0620(10) .0030(10) .0020(10) -.0010(10)
C8 .0490(10) .071(2) .0650(10) .0030(10) .0020(10) -.0050(10)
C9 .0540(10) .0650(10) .0610(10) .0010(10) .0030(10) -.0030(10)
O91 .0540(10) .112(2) .0820(10) .0150(10) .0009(8) -.0270(10)
O92 .0512(9) .0820(10) .0621(9) .0012(8) -.0027(7) -.0110(9)
C10 .0570(10) .084(2) .071(2) -.0020(10) -.0100(10) -.0060(10)
C11 .083(2) .110(3) .066(2) -.009(2) -.009(2) -.010(2)
C12 .063(2) .127(3) .066(2) -.007(2) -.0030(10) -.019(2)

loop_
_atom_site_label
_atom_site_occupancy
_atom_site_fract_x
_atom_site_fract_y
_atom_site_fract_z
_atom_site_U_iso_or_equiv
_atom_site_thermal_displace_type
_atom_site_type_symbol
C1 1.00000 .72508(9) .0651(3) .1648(3) .0560(10) Uani C
O1 1.00000 .66938(7) .0660(2) .0474(2) .0740(10) Uani O
C2 1.00000 .77810(10) -.0144(3) .1137(4) .0630(10) Uani C
H2 1.00000 .7781(9) -.078(3) -.010(3) .065(7) Uiso H
C3 1.00000 .83220(10) -.0037(3) .2449(4) .0630(10) Uani C
H3 1.00000 .8680(10) -.060(3) .207(3) .071(7) Uiso H
C4 1.00000 .83458(9) .0841(3) .4238(3) .0540(10) Uani C
C5 1.00000 .78000(10) .1606(3) .4720(3) .0600(10) Uani C
H5 1.00000 .7790(10) .216(3) .599(3) .071(7) Uiso H
C6 1.00000 .72610(10) .1518(3) .3438(4) .0620(10) Uani C
H6 1.00000 .6890(10) .200(3) .379(3) .078(7) Uiso H
C7 1.00000 .89400(10) .0968(3) .5516(3) .0600(10) Uani C
H7 1.00000 .9310(10) .047(3) .492(4) .085(8) Uiso H
C8 1.00000 .90490(10) .1751(3) .7254(4) .0620(10) Uani C
H8 1.00000 .8720(10) .229(3) .793(3) .074(7) Uiso H
C9 1.00000 .96840(10) .1830(3) .8297(3) .0600(10) Uani C
O91 1.00000 1.01392(7) .1264(3) .7658(3) .0830(10) Uani O
O92 1.00000 .96968(7) .2647(2) 1.0042(2) .0657(9) Uani O
C10 1.00000 1.03110(10) .2862(4) 1.1135(4) .072(2) Uani C
H101 1.00000 1.0550(10) .363(3) 1.027(4) .090(9) Uiso H
H102 1.00000 1.0500(10) .170(4) 1.121(4) .097(9) Uiso H
C11 1.00000 1.0227(2) .3611(6) 1.3106(5) .088(2) Uani C
H111 1.00000 1.0600(10) .375(4) 1.393(4) .110(10) Uiso H
H112 1.00000 .997(2) .459(5) 1.304(5) .140(10) Uiso H
H113 1.00000 1.001(2) .271(5) 1.383(5) .15(2) Uiso H
C12 1.00000 .66570(10) -.0139(6) -0.1431(5) .086(2) Uani C
H121 1.00000 .6970(10) .046(4) -0.228(4) .110(10) Uiso H
H122 1.00000 .624(2) .003(4) -0.205(5) .130(10) Uiso H
H123 1.00000 .679(2) -0.131(5) -0.131(5) .14(2) Uiso H

loop_
_atom_type_symbol
_atom_type_scat_dispersion_real
_atom_type_scat_dispersion_imag
_atom_type_scat_source
C .017029 .008972
;International Tables for X-ray Crystallography
(1974, Vol. IV, Tables 2.2B and 2.3.1)
;
H 0 0
;International Tables for X-ray Crystallography
(1974, Vol. IV, Tables 2.2B and 2.3.1)
;
O .046997 .031982
;International Tables for X-ray Crystallography
(1974, Vol. IV, Tables 2.2B and 2.3.1)
;

loop_
_geom_angle_atom_site_label_1
_geom_angle_atom_site_label_2
_geom_angle_atom_site_label_3
_geom_angle
_geom_angle_publ_flag
O1 C1 C2 124.2(2) yes
O1 C1 C6 115.5(2) yes
C2 C1 C6 120.3(2) yes
C1 O1 C12 118.5(2) yes
C1 C2 H2 122.0(10) no
C1 C2 C3 118.7(2) yes
H2 C2 C3 120.0(10) no
C2 C3 H3 117.0(10) no
C2 C3 C4 122.1(2) yes
H3 C3 C4 120.0(10) no
C3 C4 C5 117.7(2) yes
C3 C4 C7 119.3(2) yes
C5 C4 C7 122.9(2) yes
C4 C5 H5 120.0(10) no
C4 C5 C6 121.0(2) yes
H5 C5 C6 119.0(10) no
C1 C6 C5 120.2(2) yes
C1 C6 H6 119.0(10) no
C5 C6 H6 121.0(10) no
C4 C7 H7 115.0(10) no
C4 C7 C8 127.7(2) yes
H7 C7 C8 117.0(10) no
C7 C8 H8 123.0(10) no
C7 C8 C9 120.6(2) yes
H8 C8 C9 117.0(10) no
C8 C9 O91 124.9(2) yes
C8 C9 O92 111.5(2) yes
O91 C9 O92 123.5(2) yes
C9 O92 C10 115.4(2) yes
O92 C10 H101 106.0(10) no
O92 C10 H102 106.0(10) no
O92 C10 C11 107.7(2) yes
H101 C10 H102 110(2) no
H101 C10 C11 113(2) no
H102 C10 C11 114(2) no
C10 C11 H111 113(2) no
C10 C11 H112 114(2) no
C10 C11 H113 105(2) no
H111 C11 H112 113(3) no
H111 C11 H113 103(3) no
H112 C11 H113 107(3) no
O1 C12 H121 109(2) no
O1 C12 H122 107(2) no
O1 C12 H123 111(2) no
H121 C12 H122 109(3) no
H121 C12 H123 106(3) no
H122 C12 H123 115(3) no

loop_
_geom_bond_atom_site_label_1
_geom_bond_atom_site_label_2
_geom_bond_distance
_geom_bond_publ_flag
C1 O1 1.368(2) yes
C1 C2 1.381(3) yes
C1 C6 1.381(4) yes
O1 C12 1.420(4) yes
C2 H2 .97(2) no
C2 C3 1.391(3) yes
C3 H3 .96(2) no
C3 C4 1.382(4) yes
C4 C5 1.394(3) yes
C4 C7 1.471(3) yes
C5 H5 .96(2) no
C5 C6 1.377(3) yes
C6 H6 .93(2) no
C7 H7 1.02(3) no
C7 C8 1.319(4) yes
C8 H8 .98(2) no
C8 C9 1.475(3) yes
C9 O91 1.201(3) yes
C9 O92 1.335(3) yes
O92 C10 1.458(3) yes
C10 H101 1.02(3) no
C10 H102 1.01(3) no
C10 C11 1.479(5) yes
C11 H111 .94(3) no
C11 H112 .95(4) no
C11 H113 1.00(4) no
C12 H121 1.04(3) no
C12 H122 .95(3) no
C12 H123 .97(4) no

loop_
_geom_contact_atom_site_label_1
_geom_contact_atom_site_label_2
_geom_contact_distance
_geom_contact_site_symmetry_2
_geom_contact_publ_flag
O1 C2 2.430(3) . no
O1 H2 2.68(2) . no
O1 C6 2.324(4) . no
O1 H6 2.46(2) . no
O1 H101 2.53(3) 4_454 no
O1 H121 2.01(3) . no
O1 H122 1.93(3) . no
O1 H123 1.98(4) . no
H3 O91 2.59(2) 3_756 no
H7 C8 2.00(2) . no
H7 O91 2.50(2) . no
H7 O91 2.59(3) 3_756 no
C8 O91 2.376(3) . no
C8 O92 2.325(3) . no
H8 O92 2.43(2) . no
O91 O92 3.444(3) 3_757 no
O91 O92 2.235(3) . no
O91 C10 2.643(5) . no
O91 H101 2.65(3) . no
O91 H102 2.45(3) . no
O92 H101 1.99(3) . no
O92 H102 1.98(3) . no
O92 C11 2.371(4) . no
O92 H112 2.55(3) . no
O92 H113 2.56(3) . no
C10 H113 1.99(4) . no
H101 H102 1.65(4) . no
H111 H112 1.58(5) . no
H111 H113 1.52(5) . no
H112 H113 1.57(5) . no
H121 H122 1.63(5) . no
H121 H123 1.61(5) . no
H122 H123 1.62(5) . no

loop_
_geom_torsion_atom_site_label_1
_geom_torsion_atom_site_label_2
_geom_torsion_atom_site_label_3
_geom_torsion_atom_site_label_4
_geom_torsion
_geom_torsion_publ_flag
C2 C1 O1 C12 -2.5(4) no
C6 C1 O1 C12 177.1(3) no
O1 C1 C2 H2 -2(2) no
O1 C1 C2 C3 178.9(2) no
C6 C1 C2 H2 178(2) no
C6 C1 C2 C3 -.6(4) no
O1 C1 C6 C5 -179.2(2) no
O1 C1 C6 H6 4(2) no
C2 C1 C6 C5 .4(4) no
C2 C1 C6 H6 -177(2) no
C1 O1 C12 H121 -60(2) no
C1 O1 C12 H122 -178(2) no
C1 O1 C12 H123 56(2) no
C1 C2 C3 H3 180(2) no
C1 C2 C3 C4 -.2(4) no
H2 C2 C3 H3 0(2) no
H2 C2 C3 C4 -179(2) no
C2 C3 C4 C5 1.1(4) no
C2 C3 C4 C7 -177.3(2) no
H3 C3 C4 C5 -179(2) no
H3 C3 C4 C7 3(2) no
C3 C4 C5 H5 176(2) no
C3 C4 C5 C6 -1.3(4) no
C7 C4 C5 H5 -6(2) no
C7 C4 C5 C6 177.1(2) no
C3 C4 C7 H7 5(2) no
C3 C4 C7 C8 179.8(3) no
C5 C4 C7 H7 -173(2) no
C5 C4 C7 C8 1.5(4) no
C4 C5 C6 C1 .6(4) no
C4 C5 C6 H6 178(2) no
H5 C5 C6 C1 -177(2) no
H5 C5 C6 H6 0(2) no
C4 C7 C8 H8 4(2) no
C4 C7 C8 C9 -176.8(2) no
H7 C7 C8 H8 179(2) no
H7 C7 C8 C9 -2(2) no
C7 C8 C9 O91 2.4(4) no
C7 C8 C9 O92 -178.8(2) no
H8 C8 C9 O91 -179(2) no
H8 C8 C9 O92 0(2) no
C8 C9 O92 C10 -177.1(2) no
O91 C9 O92 C10 1.7(3) no
C9 O92 C10 H101 65(2) no
C9 O92 C10 H102 -51(2) no
C9 O92 C10 C11 -173.9(3) no
O92 C10 C11 H111 178(2) no
O92 C10 C11 H112 -50(2) no
O92 C10 C11 H113 66(2) no
H101 C10 C11 H111 -65(3) no
H101 C10 C11 H112 66(3) no
H101 C10 C11 H113 -177(3) no
H102 C10 C11 H111 61(3) no
H102 C10 C11 H112 -168(3) no
H102 C10 C11 H113 -51(3) no

loop_
_cod_related_entry_id
_cod_related_entry_database
_cod_related_entry_code
1 ChemSpider 4445096
